data_4081914
loop_
_publ_author_name
'Wright, James R.'
'Young, Paul C.'
'Lucas, Nigel T.'
'Lee, Ai-Lan'
'Crowley, James D.'

_publ_section_title
;
 Gold(I) and Palladium(II) Complexes of 1,3,4-Trisubstituted
 1,2,3-Triazol-5-ylidene &#x201C;Click&#x201D; Carbenes: Systematic Study
 of the Electronic and Steric Influence on Catalytic Activity
;
_journal_issue 23
_journal_name_full Organometallics
_journal_page_first 7065
_journal_paper_doi 10.1021/om400773n
_journal_volume 32
_journal_year 2013
_chemical_formula_moiety 'C16 H14 Au Cl N4 O2'
_chemical_formula_sum 'C16 H14 Au Cl N4 O2'
_chemical_formula_weight 526.73
_chemical_name_systematic
;
 ?
;
_space_group_IT_number 14
_symmetry_cell_setting monoclinic
_symmetry_space_group_name_Hall '-P 2ybc'
_symmetry_space_group_name_H-M 'P 1 21/c 1'
_atom_sites_solution_hydrogens geom
_atom_sites_solution_primary direct
_atom_sites_solution_secondary difmap
_audit_block_code jrw_037
_audit_creation_method SHELXL-97
_cell_angle_alpha 90.000(5)
_cell_angle_beta 101.216(5)
_cell_angle_gamma 90.000(5)
_cell_formula_units_Z 8
_cell_length_a 18.874(5)
_cell_length_b 9.063(5)
_cell_length_c 19.745(5)
_cell_measurement_reflns_used 9833
_cell_measurement_temperature 93(2)
_cell_measurement_theta_max 30.51
_cell_measurement_theta_min 2.73
_cell_volume 3313(2)
_computing_cell_refinement 'SAINT (Bruker, 2006)'
_computing_data_collection 'APEX2 (Bruker, 2006)'
_computing_data_reduction 'SAINT (Bruker, 2006)'
_computing_molecular_graphics 'ORTEP-3 (Farrugia, 2008)'
_computing_publication_material 'enCIFer (2011)'
_computing_structure_refinement 'SHELXL-97 (Sheldrick, 2008)'
_computing_structure_solution 'SHELXS-97 (Sheldrick, 2008)'
_diffrn_ambient_temperature 93(2)
_diffrn_measured_fraction_theta_full 0.978
_diffrn_measured_fraction_theta_max 0.978
_diffrn_measurement_device_type 'Bruker Kappa X8 ApexII CCD'
_diffrn_measurement_method '\f and \w scans'
_diffrn_radiation_monochromator graphite
_diffrn_radiation_source 'fine-focus sealed tube'
_diffrn_radiation_type MoK\a
_diffrn_radiation_wavelength 0.71069
_diffrn_reflns_av_R_equivalents 0.0490
_diffrn_reflns_av_sigmaI/netI 0.0502
_diffrn_reflns_limit_h_max 25
_diffrn_reflns_limit_h_min -26
_diffrn_reflns_limit_k_max 12
_diffrn_reflns_limit_k_min -11
_diffrn_reflns_limit_l_max 27
_diffrn_reflns_limit_l_min -28
_diffrn_reflns_number 45557
_diffrn_reflns_theta_full 30.55
_diffrn_reflns_theta_max 30.55
_diffrn_reflns_theta_min 1.10
_diffrn_standards_number 0
_exptl_absorpt_coefficient_mu 9.059
_exptl_absorpt_correction_T_max 0.7461
_exptl_absorpt_correction_T_min 0.4020
_exptl_absorpt_correction_type multi-scan
_exptl_absorpt_process_details SADABS
_exptl_crystal_colour yellow
_exptl_crystal_density_diffrn 2.112
_exptl_crystal_density_method 'not measured'
_exptl_crystal_description block
_exptl_crystal_F_000 2000
_exptl_crystal_size_max 0.48
_exptl_crystal_size_mid 0.13
_exptl_crystal_size_min 0.08
_refine_diff_density_max 1.499
_refine_diff_density_min -1.153
_refine_diff_density_rms 0.222
_refine_ls_extinction_method none
_refine_ls_goodness_of_fit_ref 1.479
_refine_ls_hydrogen_treatment constr
_refine_ls_matrix_type full
_refine_ls_number_parameters 433
_refine_ls_number_reflns 9916
_refine_ls_number_restraints 0
_refine_ls_restrained_S_all 1.479
_refine_ls_R_factor_all 0.0510
_refine_ls_R_factor_gt 0.0367
_refine_ls_shift/su_max 0.037
_refine_ls_shift/su_mean 0.004
_refine_ls_structure_factor_coef Fsqd
_refine_ls_weighting_details 'calc w=1/[\s^2^(Fo^2^)+(0.0119P)^2^+6.5592P] where P=(Fo^2^+2Fc^2^)/3'
_refine_ls_weighting_scheme calc
_refine_ls_wR_factor_gt 0.0591
_refine_ls_wR_factor_ref 0.0861
_reflns_number_gt 8197
_reflns_number_total 9916
_reflns_threshold_expression >2\s(I)
_cod_data_source_file om400773n_si_002.cif
_cod_data_source_block 7c
_cod_depositor_comments
;
The following automatic conversions were performed:

'_symmetry_cell_setting' value 'Monoclinic' changed to 'monoclinic'
according to /home/saulius/struct/CIF-dictionaries/cif_core.dic
dictionary named 'cif_core.dic' version 2.4.2 from 2011-04-26.

Automatic conversion script
Id: cif_fix_values 1891 2012-01-12 08:04:46Z andrius 
;
_cod_original_sg_symbol_H-M 'P 21/c  '
_cod_database_code 4081914

loop_
_symmetry_equiv_pos_as_xyz
'x, y, z'
'-x, y+1/2, -z+1/2'
'-x, -y, -z'
'x, -y-1/2, z-1/2'

loop_
_atom_site_label
_atom_site_type_symbol
_atom_site_fract_x
_atom_site_fract_y
_atom_site_fract_z
_atom_site_U_iso_or_equiv
_atom_site_adp_type
_atom_site_occupancy
_atom_site_symmetry_multiplicity
_atom_site_calc_flag
_atom_site_refinement_flags
C1 C 0.2210(3) 0.5740(6) 0.4923(3) 0.0208(12) Uani 1 1 d .
C1' C 0.2755(3) 0.1713(6) 0.6096(3) 0.0226(12) Uani 1 1 d .
C2 C 0.1545(3) 0.6348(6) 0.4965(3) 0.0212(12) Uani 1 1 d .
C2' C 0.3007(3) 0.2230(6) 0.6770(3) 0.0209(12) Uani 1 1 d .
C3' C 0.2637(3) 0.3114(6) 0.7220(3) 0.0217(12) Uani 1 1 d .
C3 C 0.1284(3) 0.7095(6) 0.5540(3) 0.0208(12) Uani 1 1 d .
C4 C 0.1246(3) 0.6332(6) 0.6150(3) 0.0268(13) Uani 1 1 d .
H4 H 0.1398 0.5356 0.6202 0.032 Uiso 1 1 calc R
C4' C 0.1916(3) 0.2779(6) 0.7249(3) 0.0221(12) Uani 1 1 d .
H4' H 0.1674 0.2041 0.6968 0.027 Uiso 1 1 calc R
C5' C 0.1564(3) 0.3536(7) 0.7691(3) 0.0251(13) Uani 1 1 d .
H5' H 0.1086 0.3328 0.7709 0.030 Uiso 1 1 calc R
C5 C 0.0980(3) 0.7028(7) 0.6679(3) 0.0257(13) Uani 1 1 d .
H5 H 0.0938 0.6520 0.7078 0.031 Uiso 1 1 calc R
C6 C 0.0782(3) 0.8485(6) 0.6594(3) 0.0236(12) Uani 1 1 d .
C6' C 0.1940(3) 0.4603(6) 0.8104(3) 0.0220(12) Uani 1 1 d .
C7' C 0.2635(3) 0.4989(6) 0.8083(3) 0.0258(13) Uani 1 1 d .
H7' H 0.2867 0.5740 0.8362 0.031 Uiso 1 1 calc R
C7 C 0.0826(3) 0.9280(6) 0.6009(3) 0.0248(13) Uani 1 1 d .
H7 H 0.0695 1.0270 0.5972 0.030 Uiso 1 1 calc R
C8' C 0.2984(3) 0.4236(6) 0.7638(3) 0.0265(13) Uani 1 1 d .
H8' H 0.3458 0.4480 0.7617 0.032 Uiso 1 1 calc R
C8 C 0.1074(3) 0.8561(6) 0.5473(3) 0.0257(13) Uani 1 1 d .
H8 H 0.1098 0.9069 0.5069 0.031 Uiso 1 1 calc R
C9 C 0.2610(4) 0.5775(7) 0.2810(3) 0.0304(14) Uani 1 1 d .
H9 H 0.2138 0.5456 0.2653 0.036 Uiso 1 1 calc R
C9' C 0.4135(4) 0.2155(7) 0.5029(3) 0.0314(15) Uani 1 1 d .
H9' H 0.3983 0.2749 0.5357 0.038 Uiso 1 1 calc R
C10 C 0.2952(4) 0.6600(8) 0.2388(4) 0.0406(18) Uani 1 1 d .
H10 H 0.2708 0.6855 0.1947 0.049 Uiso 1 1 calc R
C10' C 0.4613(4) 0.2712(7) 0.4655(4) 0.0342(15) Uani 1 1 d .
H10' H 0.4786 0.3672 0.4727 0.041 Uiso 1 1 calc R
C11 C 0.3656(4) 0.7055(8) 0.2613(5) 0.049(2) Uani 1 1 d .
H11 H 0.3891 0.7583 0.2318 0.058 Uiso 1 1 calc R
C11' C 0.4832(4) 0.1826(8) 0.4174(3) 0.0359(16) Uani 1 1 d .
H11' H 0.5157 0.2190 0.3916 0.043 Uiso 1 1 calc R
C12 C 0.4015(4) 0.6725(7) 0.3281(4) 0.0441(19) Uani 1 1 d .
H12 H 0.4485 0.7052 0.3440 0.053 Uiso 1 1 calc R
C12' C 0.4577(3) 0.0397(8) 0.4063(3) 0.0323(15) Uani 1 1 d .
H12' H 0.4726 -0.0191 0.3731 0.039 Uiso 1 1 calc R
C13' C 0.4104(3) -0.0144(7) 0.4445(3) 0.0280(13) Uani 1 1 d .
H13' H 0.3939 -0.1110 0.4377 0.034 Uiso 1 1 calc R
C13 C 0.3664(3) 0.5909(7) 0.3700(4) 0.0333(15) Uani 1 1 d .
H13 H 0.3902 0.5687 0.4146 0.040 Uiso 1 1 calc R
C14 C 0.2971(3) 0.5413(6) 0.3477(3) 0.0251(13) Uani 1 1 d .
C14' C 0.3870(3) 0.0722(7) 0.4929(3) 0.0254(13) Uani 1 1 d .
C15 C 0.2606(3) 0.4451(6) 0.3921(3) 0.0265(13) Uani 1 1 d .
H15A H 0.2349 0.3670 0.3639 0.032 Uiso 1 1 calc R
H15B H 0.2971 0.3994 0.4272 0.032 Uiso 1 1 calc R
C15' C 0.3366(3) 0.0048(7) 0.5336(3) 0.0299(14) Uani 1 1 d .
H15C H 0.2889 -0.0017 0.5045 0.036 Uiso 1 1 calc R
H15D H 0.3526 -0.0949 0.5463 0.036 Uiso 1 1 calc R
C16 C 0.0345(3) 0.6504(7) 0.4118(3) 0.0306(14) Uani 1 1 d .
H16A H 0.0192 0.6255 0.3640 0.046 Uiso 1 1 calc R
H16B H 0.0267 0.7538 0.4182 0.046 Uiso 1 1 calc R
H16C H 0.0072 0.5941 0.4390 0.046 Uiso 1 1 calc R
C16' C 0.4205(3) 0.1880(7) 0.7605(3) 0.0312(14) Uani 1 1 d .
H16D H 0.4635 0.1329 0.7585 0.047 Uiso 1 1 calc R
H16E H 0.4002 0.1538 0.7986 0.047 Uiso 1 1 calc R
H16F H 0.4323 0.2908 0.7666 0.047 Uiso 1 1 calc R
N1 N 0.2097(3) 0.5256(5) 0.4258(2) 0.0225(10) Uani 1 1 d .
N1' N 0.3312(3) 0.0878(5) 0.5970(3) 0.0256(11) Uani 1 1 d .
N2 N 0.1444(3) 0.5505(6) 0.3893(3) 0.0251(11) Uani 1 1 d .
N2' N 0.3882(3) 0.0839(6) 0.6481(3) 0.0281(12) Uani 1 1 d .
N3 N 0.1112(3) 0.6169(5) 0.4337(2) 0.0237(10) Uani 1 1 d .
N3' N 0.3680(3) 0.1674(5) 0.6962(3) 0.0240(11) Uani 1 1 d .
N4 N 0.0515(3) 0.9235(6) 0.7157(3) 0.0263(11) Uani 1 1 d .
N4' N 0.1582(3) 0.5394(6) 0.8594(3) 0.0267(11) Uani 1 1 d .
O1' O 0.1970(3) 0.6054(5) 0.9071(2) 0.0381(11) Uani 1 1 d .
O1 O 0.0567(2) 1.0580(5) 0.7188(2) 0.0357(11) Uani 1 1 d .
O2 O 0.0256(2) 0.8465(5) 0.7549(2) 0.0357(11) Uani 1 1 d .
O2' O 0.0928(3) 0.5356(5) 0.8502(2) 0.0394(12) Uani 1 1 d .
Cl1 Cl 0.41680(8) 0.51026(17) 0.64026(8) 0.0275(3) Uani 1 1 d .
Cl1' Cl 0.08369(8) 0.25646(17) 0.46150(8) 0.0318(3) Uani 1 1 d .
Au1' Au 0.185794(12) 0.21293(2) 0.541142(12) 0.02161(6) Uani 1 1 d .
Au1 Au 0.311040(12) 0.54822(2) 0.562388(11) 0.02103(6) Uani 1 1 d .

loop_
_atom_site_aniso_label
_atom_site_aniso_U_11
_atom_site_aniso_U_22
_atom_site_aniso_U_33
_atom_site_aniso_U_23
_atom_site_aniso_U_13
_atom_site_aniso_U_12
C1 0.024(3) 0.019(3) 0.021(3) 0.002(2) 0.008(2) -0.003(2)
C1' 0.024(3) 0.015(3) 0.031(3) -0.003(2) 0.010(3) 0.000(2)
C2 0.024(3) 0.016(3) 0.023(3) -0.002(2) 0.003(2) -0.007(2)
C2' 0.021(3) 0.020(3) 0.022(3) 0.001(2) 0.004(2) -0.002(2)
C3' 0.027(3) 0.017(3) 0.021(3) 0.000(2) 0.006(3) 0.001(2)
C3 0.020(3) 0.020(3) 0.021(3) -0.002(2) 0.000(2) -0.001(2)
C4 0.028(3) 0.019(3) 0.030(3) 0.005(2) -0.002(3) 0.002(2)
C4' 0.023(3) 0.020(3) 0.022(3) 0.000(2) 0.002(2) -0.001(2)
C5' 0.023(3) 0.028(3) 0.024(3) 0.002(2) 0.004(3) 0.000(2)
C5 0.029(3) 0.029(3) 0.018(3) 0.006(2) 0.003(3) -0.002(2)
C6 0.019(3) 0.025(3) 0.026(3) -0.004(2) 0.003(3) -0.005(2)
C6' 0.024(3) 0.021(3) 0.020(3) 0.002(2) 0.003(2) 0.005(2)
C7' 0.028(3) 0.018(3) 0.030(3) -0.006(2) 0.003(3) 0.000(2)
C7 0.024(3) 0.019(3) 0.032(3) 0.001(2) 0.007(3) -0.003(2)
C8' 0.022(3) 0.024(3) 0.034(4) -0.003(2) 0.006(3) -0.003(2)
C8 0.028(3) 0.022(3) 0.029(3) 0.004(2) 0.008(3) -0.004(2)
C9 0.033(4) 0.026(3) 0.032(4) -0.003(3) 0.007(3) 0.003(3)
C9' 0.034(4) 0.025(3) 0.036(4) -0.004(3) 0.006(3) 0.008(3)
C10 0.061(5) 0.032(4) 0.032(4) 0.003(3) 0.016(4) 0.014(3)
C10' 0.035(4) 0.025(3) 0.039(4) 0.010(3) 0.001(3) 0.005(3)
C11 0.057(5) 0.023(4) 0.078(6) 0.007(4) 0.043(5) 0.012(3)
C11' 0.030(4) 0.046(4) 0.031(4) 0.012(3) 0.004(3) 0.002(3)
C12 0.032(4) 0.021(3) 0.084(6) 0.001(3) 0.024(4) 0.006(3)
C12' 0.029(4) 0.043(4) 0.026(3) 0.001(3) 0.008(3) 0.005(3)
C13' 0.029(3) 0.031(3) 0.023(3) -0.004(2) 0.003(3) 0.002(3)
C13 0.029(4) 0.027(3) 0.042(4) 0.001(3) 0.001(3) 0.000(3)
C14 0.031(3) 0.019(3) 0.028(3) -0.004(2) 0.013(3) 0.006(2)
C14' 0.022(3) 0.025(3) 0.027(3) 0.003(2) 0.000(3) 0.007(2)
C15 0.033(4) 0.019(3) 0.029(3) 0.000(2) 0.008(3) 0.003(2)
C15' 0.028(3) 0.027(3) 0.034(4) -0.012(3) 0.005(3) 0.000(3)
C16 0.023(3) 0.037(4) 0.031(4) -0.004(3) 0.003(3) -0.002(3)
C16' 0.028(4) 0.032(3) 0.031(4) 0.001(3) 0.002(3) 0.002(3)
N1 0.027(3) 0.022(2) 0.019(3) 0.0013(19) 0.006(2) -0.0006(19)
N1' 0.022(3) 0.025(3) 0.030(3) -0.008(2) 0.005(2) -0.001(2)
N2 0.022(3) 0.030(3) 0.023(3) -0.004(2) 0.006(2) -0.001(2)
N2' 0.025(3) 0.028(3) 0.031(3) -0.001(2) 0.005(2) 0.003(2)
N3 0.021(3) 0.023(2) 0.025(3) 0.001(2) 0.001(2) -0.0026(19)
N3' 0.021(3) 0.026(3) 0.025(3) 0.001(2) 0.005(2) 0.001(2)
N4 0.020(3) 0.032(3) 0.026(3) -0.007(2) 0.002(2) -0.003(2)
N4' 0.030(3) 0.026(3) 0.024(3) 0.003(2) 0.004(2) 0.007(2)
O1' 0.044(3) 0.041(3) 0.029(3) -0.011(2) 0.003(2) 0.008(2)
O1 0.033(3) 0.031(3) 0.045(3) -0.010(2) 0.013(2) -0.0040(19)
O2 0.038(3) 0.047(3) 0.025(2) 0.002(2) 0.012(2) -0.007(2)
O2' 0.029(3) 0.044(3) 0.046(3) -0.008(2) 0.010(2) 0.009(2)
Cl1 0.0227(8) 0.0294(8) 0.0291(8) -0.0003(6) 0.0019(6) -0.0013(6)
Cl1' 0.0242(8) 0.0334(8) 0.0348(9) 0.0019(6) -0.0017(7) -0.0028(6)
Au1' 0.02055(12) 0.02023(11) 0.02427(13) -0.00117(8) 0.00487(9) -0.00244(8)
Au1 0.02118(12) 0.01784(10) 0.02395(13) -0.00007(8) 0.00414(9) -0.00048(8)

loop_
_atom_type_symbol
_atom_type_description
_atom_type_scat_dispersion_real
_atom_type_scat_dispersion_imag
_atom_type_scat_source
C C 0.0033 0.0016 'International Tables Vol C Tables 4.2.6.8 and 6.1.1.4'
H H 0.0000 0.0000 'International Tables Vol C Tables 4.2.6.8 and 6.1.1.4'
N N 0.0061 0.0033 'International Tables Vol C Tables 4.2.6.8 and 6.1.1.4'
O O 0.0106 0.0060 'International Tables Vol C Tables 4.2.6.8 and 6.1.1.4'
Cl Cl 0.1484 0.1585 'International Tables Vol C Tables 4.2.6.8 and 6.1.1.4'
Au Au -2.0133 8.8022 'International Tables Vol C Tables 4.2.6.8 and 6.1.1.4'

loop_
_geom_angle_atom_site_label_1
_geom_angle_atom_site_label_2
_geom_angle_atom_site_label_3
_geom_angle
N1 C1 C2 102.2(5)
N1 C1 Au1 125.8(4)
C2 C1 Au1 131.8(4)
N1' C1' C2' 103.2(5)
N1' C1' Au1' 124.7(4)
C2' C1' Au1' 132.0(4)
N3 C2 C1 106.8(5)
N3 C2 C3 121.6(5)
C1 C2 C3 131.6(5)
N3' C2' C1' 105.6(5)
N3' C2' C3' 124.5(5)
C1' C2' C3' 129.9(5)
C8' C3' C4' 118.7(5)
C8' C3' C2' 122.2(5)
C4' C3' C2' 119.0(5)
C8 C3 C4 119.6(5)
C8 C3 C2 119.7(5)
C4 C3 C2 120.8(5)
C5 C4 C3 120.4(5)
C5 C4 H4 119.8
C3 C4 H4 119.8
C5' C4' C3' 120.5(5)
C5' C4' H4' 119.7
C3' C4' H4' 119.7
C6' C5' C4' 118.1(6)
C6' C5' H5' 121.0
C4' C5' H5' 121.0
C6 C5 C4 118.2(5)
C6 C5 H5 120.9
C4 C5 H5 120.9
C7 C6 C5 123.0(6)
C7 C6 N4 118.5(5)
C5 C6 N4 118.5(5)
C7' C6' C5' 123.5(6)
C7' C6' N4' 117.5(5)
C5' C6' N4' 119.0(5)
C6' C7' C8' 118.3(6)
C6' C7' H7' 120.9
C8' C7' H7' 120.9
C6 C7 C8 118.3(6)
C6 C7 H7 120.8
C8 C7 H7 120.8
C7' C8' C3' 120.8(6)
C7' C8' H8' 119.6
C3' C8' H8' 119.6
C3 C8 C7 120.4(6)
C3 C8 H8 119.8
C7 C8 H8 119.8
C10 C9 C14 120.0(6)
C10 C9 H9 120.0
C14 C9 H9 120.0
C10' C9' C14' 121.6(6)
C10' C9' H9' 119.2
C14' C9' H9' 119.2
C9 C10 C11 120.3(7)
C9 C10 H10 119.8
C11 C10 H10 119.9
C11' C10' C9' 118.5(6)
C11' C10' H10' 120.7
C9' C10' H10' 120.7
C10 C11 C12 120.2(7)
C10 C11 H11 119.9
C12 C11 H11 119.9
C10' C11' C12' 121.1(6)
C10' C11' H11' 119.5
C12' C11' H11' 119.4
C13 C12 C11 118.9(7)
C13 C12 H12 120.6
C11 C12 H12 120.5
C13' C12' C11' 119.5(6)
C13' C12' H12' 120.2
C11' C12' H12' 120.2
C12' C13' C14' 120.8(6)
C12' C13' H13' 119.6
C14' C13' H13' 119.6
C14 C13 C12 121.7(7)
C14 C13 H13 119.2
C12 C13 H13 119.2
C13 C14 C9 119.0(6)
C13 C14 C15 121.5(6)
C9 C14 C15 119.5(6)
C13' C14' C9' 118.4(6)
C13' C14' C15' 117.8(6)
C9' C14' C15' 123.7(6)
N1 C15 C14 113.2(5)
N1 C15 H15A 108.9
C14 C15 H15A 108.9
N1 C15 H15B 108.9
C14 C15 H15B 108.9
H15A C15 H15B 107.8
N1' C15' C14' 113.8(5)
N1' C15' H15C 108.8
C14' C15' H15C 108.8
N1' C15' H15D 108.8
C14' C15' H15D 108.8
H15C C15' H15D 107.7
N3 C16 H16A 109.5
N3 C16 H16B 109.5
H16A C16 H16B 109.5
N3 C16 H16C 109.5
H16A C16 H16C 109.5
H16B C16 H16C 109.5
N3' C16' H16D 109.5
N3' C16' H16E 109.5
H16D C16' H16E 109.5
N3' C16' H16F 109.5
H16D C16' H16F 109.5
H16E C16' H16F 109.5
N2 N1 C1 115.1(5)
N2 N1 C15 117.6(5)
C1 N1 C15 127.3(5)
N2' N1' C1' 114.7(5)
N2' N1' C15' 116.9(5)
C1' N1' C15' 128.4(5)
N3 N2 N1 103.3(4)
N3' N2' N1' 103.1(5)
N2 N3 C2 112.6(5)
N2 N3 C16 118.1(5)
C2 N3 C16 129.2(5)
N2' N3' C2' 113.4(5)
N2' N3' C16' 117.0(5)
C2' N3' C16' 129.6(5)
O2 N4 O1 125.3(5)
O2 N4 C6 117.1(5)
O1 N4 C6 117.5(5)
O2' N4' O1' 124.4(5)
O2' N4' C6' 118.2(5)
O1' N4' C6' 117.5(5)
C1' Au1' Cl1' 178.81(17)
C1 Au1 Cl1 177.41(17)

loop_
_geom_bond_atom_site_label_1
_geom_bond_atom_site_label_2
_geom_bond_distance
C1 N1 1.363(7)
C1 C2 1.387(8)
C1 Au1 1.986(6)
C1' N1' 1.358(7)
C1' C2' 1.404(8)
C1' Au1' 1.986(6)
C2 N3 1.356(7)
C2 C3 1.485(8)
C2' N3' 1.349(7)
C2' C3' 1.469(8)
C3' C8' 1.391(8)
C3' C4' 1.408(8)
C3 C8 1.385(8)
C3 C4 1.403(8)
C4 C5 1.394(8)
C4 H4 0.9300
C4' C5' 1.377(8)
C4' H4' 0.9300
C5' C6' 1.370(8)
C5' H5' 0.9300
C5 C6 1.373(8)
C5 H5 0.9300
C6 C7 1.378(8)
C6 N4 1.472(8)
C6' C7' 1.367(8)
C6' N4' 1.470(7)
C7' C8' 1.378(8)
C7' H7' 0.9300
C7 C8 1.399(8)
C7 H7 0.9300
C8' H8' 0.9300
C8 H8 0.9300
C9 C10 1.372(9)
C9 C14 1.399(9)
C9 H9 0.9300
C9' C10' 1.369(9)
C9' C14' 1.392(8)
C9' H9' 0.9300
C10 C11 1.379(11)
C10 H10 0.9300
C10' C11' 1.368(10)
C10' H10' 0.9300
C11 C12 1.393(11)
C11 H11 0.9300
C11' C12' 1.384(9)
C11' H11' 0.9300
C12 C13 1.372(9)
C12 H12 0.9300
C12' C13' 1.366(9)
C12' H12' 0.9300
C13' C14' 1.374(8)
C13' H13' 0.9300
C13 C14 1.373(9)
C13 H13 0.9300
C14 C15 1.495(8)
C14' C15' 1.490(9)
C15 N1 1.466(7)
C15 H15A 0.9700
C15 H15B 0.9700
C15' N1' 1.481(7)
C15' H15C 0.9700
C15' H15D 0.9700
C16 N3 1.460(7)
C16 H16A 0.9600
C16 H16B 0.9600
C16 H16C 0.9600
C16' N3' 1.463(8)
C16' H16D 0.9600
C16' H16E 0.9600
C16' H16F 0.9600
N1 N2 1.320(7)
N1' N2' 1.324(7)
N2 N3 1.317(7)
N2' N3' 1.328(7)
N4 O2 1.214(6)
N4 O1 1.224(6)
N4' O2' 1.214(6)
N4' O1' 1.230(7)
Cl1 Au1 2.2963(15)
Cl1' Au1' 2.2724(16)

loop_
_geom_torsion_atom_site_label_1
_geom_torsion_atom_site_label_2
_geom_torsion_atom_site_label_3
_geom_torsion_atom_site_label_4
_geom_torsion
N1 C1 C2 N3 0.1(6)
Au1 C1 C2 N3 -176.9(4)
N1 C1 C2 C3 -179.2(6)
Au1 C1 C2 C3 3.8(9)
N1' C1' C2' N3' 0.9(6)
Au1' C1' C2' N3' -174.5(4)
N1' C1' C2' C3' -175.7(6)
Au1' C1' C2' C3' 8.9(9)
N3' C2' C3' C8' 43.8(8)
C1' C2' C3' C8' -140.2(6)
N3' C2' C3' C4' -133.7(6)
C1' C2' C3' C4' 42.3(9)
N3 C2 C3 C8 -62.5(8)
C1 C2 C3 C8 116.7(7)
N3 C2 C3 C4 117.3(6)
C1 C2 C3 C4 -63.5(9)
C8 C3 C4 C5 1.7(9)
C2 C3 C4 C5 -178.1(5)
C8' C3' C4' C5' -0.9(8)
C2' C3' C4' C5' 176.7(5)
C3' C4' C5' C6' -0.8(9)
C3 C4 C5 C6 -2.2(9)
C4 C5 C6 C7 0.8(9)
C4 C5 C6 N4 -178.8(5)
C4' C5' C6' C7' 2.3(9)
C4' C5' C6' N4' -178.2(5)
C5' C6' C7' C8' -2.0(9)
N4' C6' C7' C8' 178.5(5)
C5 C6 C7 C8 1.0(9)
N4 C6 C7 C8 -179.4(5)
C6' C7' C8' C3' 0.1(9)
C4' C3' C8' C7' 1.2(9)
C2' C3' C8' C7' -176.3(6)
C4 C3 C8 C7 0.1(9)
C2 C3 C8 C7 180.0(5)
C6 C7 C8 C3 -1.5(9)
C14 C9 C10 C11 1.1(10)
C14' C9' C10' C11' 0.0(10)
C9 C10 C11 C12 -2.4(10)
C9' C10' C11' C12' 0.0(10)
C10 C11 C12 C13 1.8(10)
C10' C11' C12' C13' -0.6(10)
C11' C12' C13' C14' 1.1(10)
C11 C12 C13 C14 0.1(10)
C12 C13 C14 C9 -1.3(9)
C12 C13 C14 C15 176.4(6)
C10 C9 C14 C13 0.7(9)
C10 C9 C14 C15 -177.0(6)
C12' C13' C14' C9' -1.0(9)
C12' C13' C14' C15' -178.8(6)
C10' C9' C14' C13' 0.5(9)
C10' C9' C14' C15' 178.1(6)
C13 C14 C15 N1 101.4(7)
C9 C14 C15 N1 -81.0(7)
C13' C14' C15' N1' 163.0(5)
C9' C14' C15' N1' -14.7(9)
C2 C1 N1 N2 0.2(6)
Au1 C1 N1 N2 177.5(4)
C2 C1 N1 C15 -177.1(5)
Au1 C1 N1 C15 0.1(8)
C14 C15 N1 N2 82.0(7)
C14 C15 N1 C1 -100.7(7)
C2' C1' N1' N2' -1.0(7)
Au1' C1' N1' N2' 174.9(4)
C2' C1' N1' C15' -179.6(6)
Au1' C1' N1' C15' -3.7(9)
C14' C15' N1' N2' -70.7(7)
C14' C15' N1' C1' 107.8(7)
C1 N1 N2 N3 -0.5(6)
C15 N1 N2 N3 177.2(5)
C1' N1' N2' N3' 0.7(6)
C15' N1' N2' N3' 179.4(5)
N1 N2 N3 C2 0.5(6)
N1 N2 N3 C16 -175.1(5)
C1 C2 N3 N2 -0.4(6)
C3 C2 N3 N2 178.9(5)
C1 C2 N3 C16 174.6(5)
C3 C2 N3 C16 -6.0(9)
N1' N2' N3' C2' 0.0(6)
N1' N2' N3' C16' -179.0(5)
C1' C2' N3' N2' -0.6(6)
C3' C2' N3' N2' 176.2(5)
C1' C2' N3' C16' 178.3(6)
C3' C2' N3' C16' -4.9(9)
C7 C6 N4 O2 156.3(5)
C5 C6 N4 O2 -24.1(8)
C7 C6 N4 O1 -23.2(8)
C5 C6 N4 O1 156.3(6)
C7' C6' N4' O2' 161.2(5)
C5' C6' N4' O2' -18.3(8)
C7' C6' N4' O1' -18.7(8)
C5' C6' N4' O1' 161.8(5)
